data_2233776
loop_
_publ_author_name
'Merkel, Stefan'
'K\"oppen, Robert'
'Koch, Matthias'
'Emmerling, Franziska'
'Nehls, Irene'

_publ_section_title
;
 Ergotaminine
;
_journal_coeditor_code DS2173
_journal_issue 3
_journal_name_full 'Acta Crystallographica Section E'
_journal_page_first o610
_journal_page_last o611
_journal_paper_doi 10.1107/S1600536812003674
_journal_volume 68
_journal_year 2012
_chemical_formula_iupac 'C33 H35 N5 O5'
_chemical_formula_moiety 'C33 H35 N5 O5'
_chemical_formula_sum 'C33 H35 N5 O5'
_chemical_formula_weight 581.66
_chemical_name_common Ergotaminine
_chemical_name_systematic
;
(6a<i>R</i>,9<i>S</i>)-<i>N</i>-[(2<i>R</i>,5<i>S</i>,10a<i>S</i>,
10b<i>S</i>)-5-Benzyl-10b-hydroxy-2-methyl-3,6-dioxooctahydro-8<i>H</i>-
oxazolo[3,2-<i>a</i>]pyrrolo[2,1-<i>c</i>]pyrazin-2-yl]-7-methyl-
4,6,6a,7,8,9-hexahydroindolo[4,3-<i>fg</i>]quinoline-9-carboxamide
;
_space_group_IT_number 4
_symmetry_cell_setting monoclinic
_symmetry_space_group_name_Hall 'P 2yb'
_symmetry_space_group_name_H-M 'P 1 21 1'
_atom_sites_solution_hydrogens geom
_atom_sites_solution_primary direct
_atom_sites_solution_secondary difmap
_audit_creation_method SHELXL97
_cell_angle_alpha 90.00
_cell_angle_beta 105.059(15)
_cell_angle_gamma 90.00
_cell_formula_units_Z 2
_cell_length_a 10.974(3)
_cell_length_b 9.662(2)
_cell_length_c 14.450(4)
_cell_measurement_reflns_used 86
_cell_measurement_temperature 296(2)
_cell_measurement_theta_max 29
_cell_measurement_theta_min 4
_cell_volume 1479.5(7)
_computing_cell_refinement 'SAINT (Bruker, 2001)'
_computing_data_collection 'SMART (Bruker, 2001)'
_computing_data_reduction 'SAINT (Bruker, 2001)'
_computing_molecular_graphics
;
SHELXTL (Sheldrick, 2008) and ORTEPIII (Burnett & Johnson, 1996)
;
_computing_publication_material 'SHELXTL (Sheldrick, 2008)'
_computing_structure_refinement 'SHELXL97 (Sheldrick, 2008)'
_computing_structure_solution 'SHELXS97 (Sheldrick, 2008)'
_diffrn_ambient_temperature 296(2)
_diffrn_measured_fraction_theta_full 0.989
_diffrn_measured_fraction_theta_max 0.989
_diffrn_measurement_device_type 'Bruker APEX CCD area-detector'
_diffrn_measurement_method \w/2\q
_diffrn_radiation_monochromator graphite
_diffrn_radiation_source 'fine-focus sealed tube'
_diffrn_radiation_type MoK\a
_diffrn_radiation_wavelength 0.71073
_diffrn_reflns_av_R_equivalents 0.0871
_diffrn_reflns_av_sigmaI/netI 0.0465
_diffrn_reflns_limit_h_max 12
_diffrn_reflns_limit_h_min -12
_diffrn_reflns_limit_k_max 11
_diffrn_reflns_limit_k_min -11
_diffrn_reflns_limit_l_max 17
_diffrn_reflns_limit_l_min -14
_diffrn_reflns_number 20196
_diffrn_reflns_theta_full 25.10
_diffrn_reflns_theta_max 25.10
_diffrn_reflns_theta_min 1.46
_exptl_absorpt_coefficient_mu 0.089
_exptl_absorpt_correction_T_max 0.986
_exptl_absorpt_correction_T_min 0.879
_exptl_absorpt_correction_type multi-scan
_exptl_absorpt_process_details '(SADABS; Bruker, 2001)'
_exptl_crystal_colour colourless
_exptl_crystal_density_diffrn 1.306
_exptl_crystal_density_method 'not measured'
_exptl_crystal_description plate
_exptl_crystal_F_000 616
_exptl_crystal_size_max 0.2
_exptl_crystal_size_mid 0.1
_exptl_crystal_size_min 0.06
_refine_diff_density_max 0.152
_refine_diff_density_min -0.192
_refine_ls_abs_structure_details syn
_refine_ls_extinction_method none
_refine_ls_goodness_of_fit_ref 1.118
_refine_ls_hydrogen_treatment constr
_refine_ls_matrix_type full
_refine_ls_number_parameters 390
_refine_ls_number_reflns 2781
_refine_ls_number_restraints 1
_refine_ls_restrained_S_all 1.118
_refine_ls_R_factor_all 0.0633
_refine_ls_R_factor_gt 0.0466
_refine_ls_shift/su_max 0.000
_refine_ls_shift/su_mean 0.000
_refine_ls_structure_factor_coef Fsqd
_refine_ls_weighting_details 'calc w = 1/[\s^2^(Fo^2^)+(0.0345P)^2^+0.0000P] where P=(Fo^2^+2Fc^2^)/3'
_refine_ls_weighting_scheme calc
_refine_ls_wR_factor_gt 0.0862
_refine_ls_wR_factor_ref 0.0926
_reflns_number_gt 2240
_reflns_number_total 2781
_reflns_threshold_expression I>2\s(I)
_cod_data_source_file ds2173.cif
_cod_data_source_block I
_cod_original_sg_symbol_H-M 'P 21'
_cod_database_code 2233776
_cod_database_fobs_code 2233776

loop_
_symmetry_equiv_pos_as_xyz
'x, y, z'
'-x, y+1/2, -z'

loop_
_atom_site_type_symbol
_atom_site_label
_atom_site_fract_x
_atom_site_fract_y
_atom_site_fract_z
_atom_site_U_iso_or_equiv
_atom_site_adp_type
_atom_site_calc_flag
_atom_site_refinement_flags
_atom_site_occupancy
_atom_site_symmetry_multiplicity
O O1 0.2567(2) 0.1765(2) 0.57682(16) 0.0564(7) Uani d . 1 1
O O2 0.3529(2) 0.2000(2) 0.45142(16) 0.0526(6) Uani d . 1 1
H H1 0.3525 0.2846 0.4559 0.079 Uiso d R 1 1
O O3 -0.0202(3) 0.3535(3) 0.45451(19) 0.0753(8) Uani d . 1 1
O O4 0.2943(3) 0.4688(3) 0.52044(19) 0.0787(9) Uani d . 1 1
O O5 0.0781(3) -0.0063(3) 0.21039(18) 0.0726(8) Uani d . 1 1
N N1 0.1306(2) 0.2059(3) 0.42571(18) 0.0458(7) Uani d . 1 1
N N2 0.2054(3) 0.3898(3) 0.6360(2) 0.0589(8) Uani d . 1 1
H H2 0.1851 0.4118 0.6877 0.071 Uiso d R 1 1
N N3 0.3774(3) 0.4339(3) 0.8282(2) 0.0594(8) Uani d . 1 1
N N4 0.1372(4) 0.7970(5) 1.0691(3) 0.0918(13) Uani d . 1 1
H H3 0.1068 0.8344 1.1123 0.110 Uiso d R 1 1
N N5 0.2018(2) -0.0396(3) 0.36023(19) 0.0478(7) Uani d . 1 1
C C1 0.2503(3) 0.1457(3) 0.4785(2) 0.0438(8) Uani d . 1 1
C C2 0.0775(3) 0.2859(4) 0.4814(3) 0.0529(9) Uani d . 1 1
C C3 0.1537(3) 0.2655(4) 0.5853(2) 0.0513(9) Uani d . 1 1
C C4 0.2866(4) 0.4728(4) 0.6038(3) 0.0606(10) Uani d . 1 1
C C5 0.3716(4) 0.5658(4) 0.6793(3) 0.0626(11) Uani d . 1 1
H H4 0.4299 0.6130 0.6487 0.075 Uiso calc R 1 1
C C6 0.4514(4) 0.4756(4) 0.7608(3) 0.0710(12) Uani d . 1 1
H H5 0.4799 0.3936 0.7338 0.085 Uiso calc R 1 1
H H6 0.5253 0.5270 0.7951 0.085 Uiso calc R 1 1
C C7 0.3456(3) 0.5530(4) 0.8811(3) 0.0563(10) Uani d . 1 1
H H7 0.4227 0.5813 0.9287 0.068 Uiso calc R 1 1
C C8 0.2471(4) 0.5103(4) 0.9358(3) 0.0649(11) Uani d . 1 1
H H8 0.1736 0.4707 0.8913 0.078 Uiso calc R 1 1
H H9 0.2830 0.4407 0.9834 0.078 Uiso calc R 1 1
C C9 0.2085(4) 0.6349(5) 0.9840(3) 0.0637(11) Uani d . 1 1
C C10 0.1623(4) 0.6591(6) 1.0624(3) 0.0858(14) Uani d . 1 1
H H10 0.1499 0.5914 1.1048 0.103 Uiso calc R 1 1
C C11 0.1678(4) 0.8663(5) 0.9949(3) 0.0732(12) Uani d . 1 1
C C12 0.2133(3) 0.7655(4) 0.9420(3) 0.0573(10) Uani d . 1 1
C C13 0.2523(3) 0.7954(4) 0.8593(3) 0.0532(9) Uani d . 1 1
C C14 0.3004(3) 0.6764(4) 0.8136(2) 0.0487(9) Uani d . 1 1
C C15 0.3054(3) 0.6754(4) 0.7218(3) 0.0548(9) Uani d . 1 1
H H11 0.2654 0.7467 0.6822 0.066 Uiso calc R 1 1
C C16 0.2457(4) 0.9325(4) 0.8304(3) 0.0661(11) Uani d . 1 1
H H12 0.2718 0.9580 0.7765 0.079 Uiso calc R 1 1
C C17 0.1988(4) 1.0347(4) 0.8837(3) 0.0831(14) Uani d . 1 1
H H13 0.1944 1.1262 0.8631 0.100 Uiso calc R 1 1
C C18 0.1594(4) 1.0026(6) 0.9656(3) 0.0841(15) Uani d . 1 1
H H14 0.1286 1.0705 0.9991 0.101 Uiso calc R 1 1
C C19 0.4491(5) 0.3282(5) 0.8935(3) 0.0904(14) Uani d . 1 1
H H15 0.4720 0.2545 0.8567 0.136 Uiso calc R 1 1
H H16 0.3980 0.2920 0.9326 0.136 Uiso calc R 1 1
H H17 0.5240 0.3690 0.9336 0.136 Uiso calc R 1 1
C C20 0.0706(4) 0.1934(5) 0.6393(3) 0.0718(11) Uani d . 1 1
H H18 0.0020 0.2532 0.6426 0.108 Uiso calc R 1 1
H H19 0.1195 0.1718 0.7030 0.108 Uiso calc R 1 1
H H20 0.0378 0.1095 0.6066 0.108 Uiso calc R 1 1
C C21 0.0681(3) 0.1685(4) 0.3258(2) 0.0502(9) Uani d . 1 1
H H21 -0.0208 0.1523 0.3235 0.060 Uiso calc R 1 1
C C22 0.1174(3) 0.0328(4) 0.2951(3) 0.0507(9) Uani d . 1 1
C C23 0.2471(3) -0.0094(4) 0.4643(2) 0.0470(8) Uani d . 1 1
H H22 0.1881 -0.0499 0.4973 0.056 Uiso calc R 1 1
C C24 0.3714(4) -0.0875(4) 0.4936(3) 0.0651(11) Uani d . 1 1
H H23 0.4400 -0.0325 0.4822 0.078 Uiso calc R 1 1
H H24 0.3914 -0.1134 0.5607 0.078 Uiso calc R 1 1
C C25 0.3467(4) -0.2143(4) 0.4293(3) 0.0805(13) Uani d . 1 1
H H25 0.3059 -0.2862 0.4573 0.097 Uiso calc R 1 1
H H26 0.4252 -0.2505 0.4202 0.097 Uiso calc R 1 1
C C26 0.2613(4) -0.1660(4) 0.3349(3) 0.0577(10) Uani d . 1 1
H H27 0.3097 -0.1456 0.2891 0.069 Uiso calc R 1 1
H H28 0.1984 -0.2355 0.3080 0.069 Uiso calc R 1 1
C C27 0.0694(4) 0.2867(4) 0.2538(3) 0.0658(11) Uani d . 1 1
H H29 0.0173 0.2584 0.1917 0.079 Uiso calc R 1 1
H H30 0.0296 0.3669 0.2737 0.079 Uiso calc R 1 1
C C28 0.1947(4) 0.3310(4) 0.2411(2) 0.0551(10) Uani d . 1 1
C C29 0.2512(5) 0.2625(5) 0.1781(3) 0.0706(12) Uani d . 1 1
H H31 0.2115 0.1859 0.1443 0.085 Uiso calc R 1 1
C C30 0.3658(5) 0.3069(5) 0.1651(3) 0.0863(15) Uani d . 1 1
H H32 0.4021 0.2597 0.1229 0.104 Uiso calc R 1 1
C C31 0.4258(5) 0.4192(6) 0.2138(4) 0.0921(15) Uani d . 1 1
H H33 0.5020 0.4494 0.2041 0.110 Uiso calc R 1 1
C C32 0.3729(5) 0.4871(5) 0.2769(3) 0.0867(13) Uani d . 1 1
H H34 0.4143 0.5624 0.3113 0.104 Uiso calc R 1 1
C C33 0.2586(4) 0.4445(4) 0.2899(3) 0.0667(11) Uani d . 1 1
H H35 0.2234 0.4927 0.3323 0.080 Uiso calc R 1 1

loop_
_atom_site_aniso_label
_atom_site_aniso_U_11
_atom_site_aniso_U_22
_atom_site_aniso_U_33
_atom_site_aniso_U_12
_atom_site_aniso_U_13
_atom_site_aniso_U_23
O1 0.0583(15) 0.0628(17) 0.0461(14) 0.0085(13) 0.0098(12) -0.0074(12)
O2 0.0457(13) 0.0436(13) 0.0695(15) -0.0059(11) 0.0167(12) 0.0008(12)
O3 0.0698(18) 0.077(2) 0.0795(18) 0.0295(17) 0.0199(15) -0.0057(16)
O4 0.127(3) 0.0594(17) 0.0620(17) -0.0228(17) 0.0460(17) -0.0118(14)
O5 0.0844(19) 0.0737(18) 0.0501(15) 0.0090(16) 0.0004(14) -0.0174(14)
N1 0.0429(15) 0.0467(16) 0.0466(16) 0.0038(14) 0.0095(13) -0.0067(14)
N2 0.078(2) 0.0510(18) 0.0569(19) -0.0101(16) 0.0347(17) -0.0146(15)
N3 0.0624(19) 0.0521(19) 0.0624(19) 0.0094(16) 0.0140(16) -0.0056(16)
N4 0.107(3) 0.116(4) 0.056(2) 0.025(3) 0.027(2) -0.015(2)
N5 0.0486(16) 0.0409(16) 0.0509(16) 0.0013(13) 0.0077(13) -0.0074(13)
C1 0.0418(19) 0.0470(19) 0.0424(19) -0.0020(16) 0.0107(16) -0.0030(15)
C2 0.053(2) 0.046(2) 0.062(2) 0.0042(19) 0.0190(19) -0.0042(18)
C3 0.057(2) 0.047(2) 0.053(2) 0.0019(18) 0.0218(18) -0.0087(17)
C4 0.080(3) 0.051(2) 0.058(2) -0.008(2) 0.031(2) -0.013(2)
C5 0.071(3) 0.056(2) 0.071(3) -0.014(2) 0.037(2) -0.018(2)
C6 0.059(2) 0.065(3) 0.093(3) 0.000(2) 0.026(2) -0.021(3)
C7 0.054(2) 0.056(2) 0.054(2) 0.0060(19) 0.0054(18) -0.0090(18)
C8 0.069(3) 0.064(3) 0.061(2) 0.001(2) 0.016(2) 0.004(2)
C9 0.061(2) 0.082(3) 0.047(2) 0.008(2) 0.012(2) -0.001(2)
C10 0.095(3) 0.109(4) 0.054(3) 0.013(3) 0.022(3) 0.004(3)
C11 0.073(3) 0.093(4) 0.047(2) 0.014(3) 0.005(2) -0.017(2)
C12 0.053(2) 0.070(3) 0.044(2) 0.005(2) 0.0044(18) -0.014(2)
C13 0.051(2) 0.053(2) 0.051(2) 0.0027(18) 0.0046(17) -0.0153(18)
C14 0.0437(19) 0.052(2) 0.049(2) -0.0028(17) 0.0092(16) -0.0082(17)
C15 0.060(2) 0.048(2) 0.058(2) -0.0043(18) 0.0192(19) -0.0085(18)
C16 0.071(3) 0.064(3) 0.060(2) 0.005(2) 0.013(2) -0.012(2)
C17 0.100(3) 0.059(3) 0.081(3) 0.017(2) 0.007(3) -0.021(2)
C18 0.094(3) 0.094(4) 0.056(3) 0.025(3) 0.005(2) -0.033(3)
C19 0.091(3) 0.070(3) 0.100(3) 0.023(3) 0.006(3) 0.006(3)
C20 0.083(3) 0.067(3) 0.074(3) -0.011(2) 0.036(2) -0.003(2)
C21 0.0438(19) 0.050(2) 0.053(2) 0.0042(17) 0.0063(16) -0.0035(17)
C22 0.047(2) 0.051(2) 0.052(2) 0.0033(17) 0.0077(17) -0.0039(17)
C23 0.0468(19) 0.0442(18) 0.050(2) 0.0003(16) 0.0123(16) -0.0009(16)
C24 0.068(3) 0.049(2) 0.070(2) 0.009(2) 0.003(2) 0.001(2)
C25 0.085(3) 0.056(2) 0.089(3) 0.018(2) 0.003(2) -0.012(2)
C26 0.059(2) 0.047(2) 0.070(2) 0.0059(19) 0.021(2) -0.0106(19)
C27 0.072(3) 0.068(3) 0.053(2) 0.023(2) 0.007(2) 0.002(2)
C28 0.067(3) 0.050(2) 0.046(2) 0.0169(19) 0.0103(19) 0.0089(18)
C29 0.093(3) 0.065(3) 0.058(2) 0.014(3) 0.028(2) -0.003(2)
C30 0.116(4) 0.075(3) 0.081(3) 0.034(3) 0.049(3) 0.013(3)
C31 0.085(3) 0.084(4) 0.117(4) 0.019(3) 0.044(3) 0.031(3)
C32 0.091(4) 0.070(3) 0.094(3) 0.001(3) 0.015(3) 0.003(3)
C33 0.086(3) 0.055(3) 0.060(2) 0.010(2) 0.022(2) -0.001(2)

loop_
_atom_type_symbol
_atom_type_description
_atom_type_scat_dispersion_real
_atom_type_scat_dispersion_imag
_atom_type_scat_source
C C 0.0033 0.0000 'International Tables Vol C Tables 4.2.6.8 and 6.1.1.4'
H H 0.0000 0.0000 'International Tables Vol C Tables 4.2.6.8 and 6.1.1.4'
N N 0.0061 0.0000 'International Tables Vol C Tables 4.2.6.8 and 6.1.1.4'
O O 0.0106 0.0000 'International Tables Vol C Tables 4.2.6.8 and 6.1.1.4'

loop_
_geom_angle_atom_site_label_1
_geom_angle_atom_site_label_2
_geom_angle_atom_site_label_3
_geom_angle
C1 O1 C3 111.6(2)
C1 O2 H1 109.5
C2 N1 C1 112.7(3)
C2 N1 C21 124.1(3)
C1 N1 C21 122.8(3)
C4 N2 C3 121.4(3)
C4 N2 H2 119.3
C3 N2 H2 119.4
C19 N3 C7 111.6(3)
C19 N3 C6 108.5(3)
C7 N3 C6 112.0(3)
C10 N4 C11 108.9(4)
C10 N4 H3 125.7
C11 N4 H3 125.5
C22 N5 C26 122.0(3)
C22 N5 C23 126.8(3)
C26 N5 C23 111.1(3)
O2 C1 O1 111.5(3)
O2 C1 N1 112.8(3)
O1 C1 N1 104.0(2)
O2 C1 C23 109.2(3)
O1 C1 C23 109.5(3)
N1 C1 C23 109.8(3)
O3 C2 N1 126.2(3)
O3 C2 C3 126.1(3)
N1 C2 C3 107.5(3)
N2 C3 O1 108.9(3)
N2 C3 C20 109.3(3)
O1 C3 C20 110.9(3)
N2 C3 C2 115.7(3)
O1 C3 C2 103.4(3)
C20 C3 C2 108.5(3)
O4 C4 N2 122.1(3)
O4 C4 C5 122.2(4)
N2 C4 C5 115.7(3)
C15 C5 C4 115.8(3)
C15 C5 C6 109.0(3)
C4 C5 C6 109.4(3)
C15 C5 H4 107.4
C4 C5 H4 107.4
C6 C5 H4 107.4
N3 C6 C5 110.9(3)
N3 C6 H5 109.5
C5 C6 H5 109.5
N3 C6 H6 109.5
C5 C6 H6 109.5
H5 C6 H6 108.0
N3 C7 C14 110.9(3)
N3 C7 C8 110.3(3)
C14 C7 C8 112.1(3)
N3 C7 H7 107.8
C14 C7 H7 107.8
C8 C7 H7 107.8
C9 C8 C7 109.9(3)
C9 C8 H8 109.7
C7 C8 H8 109.7
C9 C8 H9 109.7
C7 C8 H9 109.7
H8 C8 H9 108.2
C10 C9 C12 105.4(4)
C10 C9 C8 136.4(4)
C12 C9 C8 118.1(3)
N4 C10 C9 110.3(4)
N4 C10 H10 124.8
C9 C10 H10 124.8
N4 C11 C18 133.8(4)
N4 C11 C12 106.2(4)
C18 C11 C12 120.0(4)
C13 C12 C11 123.4(4)
C13 C12 C9 127.4(3)
C11 C12 C9 109.2(4)
C16 C13 C12 116.8(3)
C16 C13 C14 127.0(3)
C12 C13 C14 116.2(3)
C15 C14 C13 123.6(3)
C15 C14 C7 122.2(3)
C13 C14 C7 114.2(3)
C14 C15 C5 123.9(4)
C14 C15 H11 118.1
C5 C15 H11 118.1
C13 C16 C17 119.8(4)
C13 C16 H12 120.1
C17 C16 H12 120.1
C18 C17 C16 122.5(4)
C18 C17 H13 118.7
C16 C17 H13 118.7
C11 C18 C17 117.5(4)
C11 C18 H14 121.3
C17 C18 H14 121.3
N3 C19 H15 109.5
N3 C19 H16 109.5
H15 C19 H16 109.5
N3 C19 H17 109.5
H15 C19 H17 109.5
H16 C19 H17 109.5
C3 C20 H18 109.5
C3 C20 H19 109.5
H18 C20 H19 109.5
C3 C20 H20 109.5
H18 C20 H20 109.5
H19 C20 H20 109.5
N1 C21 C22 112.7(3)
N1 C21 C27 113.2(3)
C22 C21 C27 111.9(3)
N1 C21 H21 106.1
C22 C21 H21 106.1
C27 C21 H21 106.1
O5 C22 N5 122.3(3)
O5 C22 C21 119.1(3)
N5 C22 C21 118.6(3)
N5 C23 C1 108.8(3)
N5 C23 C24 103.0(3)
C1 C23 C24 117.8(3)
N5 C23 H22 108.9
C1 C23 H22 108.9
C24 C23 H22 108.9
C25 C24 C23 103.0(3)
C25 C24 H23 111.2
C23 C24 H23 111.2
C25 C24 H24 111.2
C23 C24 H24 111.2
H23 C24 H24 109.1
C24 C25 C26 105.8(3)
C24 C25 H25 110.6
C26 C25 H25 110.6
C24 C25 H26 110.6
C26 C25 H26 110.6
H25 C25 H26 108.7
N5 C26 C25 104.0(3)
N5 C26 H27 111.0
C25 C26 H27 111.0
N5 C26 H28 111.0
C25 C26 H28 111.0
H27 C26 H28 109.0
C28 C27 C21 117.6(3)
C28 C27 H29 107.9
C21 C27 H29 107.9
C28 C27 H30 107.9
C21 C27 H30 107.9
H29 C27 H30 107.2
C33 C28 C29 117.0(4)
C33 C28 C27 121.5(4)
C29 C28 C27 121.5(4)
C30 C29 C28 121.0(4)
C30 C29 H31 119.5
C28 C29 H31 119.5
C31 C30 C29 120.6(5)
C31 C30 H32 119.7
C29 C30 H32 119.7
C30 C31 C32 119.5(5)
C30 C31 H33 120.3
C32 C31 H33 120.3
C31 C32 C33 120.4(5)
C31 C32 H34 119.8
C33 C32 H34 119.8
C32 C33 C28 121.6(4)
C32 C33 H35 119.2
C28 C33 H35 119.2

loop_
_geom_bond_atom_site_label_1
_geom_bond_atom_site_label_2
_geom_bond_distance
O1 C1 1.435(4)
O1 C3 1.451(4)
O2 C1 1.388(4)
O2 H1 0.8201
O3 C2 1.229(4)
O4 C4 1.230(4)
O5 C22 1.246(4)
N1 C2 1.353(4)
N1 C1 1.458(4)
N1 C21 1.474(4)
N2 C4 1.367(5)
N2 C3 1.444(4)
N2 H2 0.8600
N3 C19 1.472(5)
N3 C7 1.472(4)
N3 C6 1.477(5)
N4 C10 1.369(6)
N4 C11 1.378(6)
N4 H3 0.8600
N5 C22 1.334(4)
N5 C26 1.475(4)
N5 C23 1.485(4)
C1 C23 1.512(5)
C2 C3 1.529(5)
C3 C20 1.515(5)
C4 C5 1.530(5)
C5 C15 1.503(5)
C5 C6 1.542(6)
C5 H4 0.9800
C6 H5 0.9700
C6 H6 0.9700
C7 C14 1.539(5)
C7 C8 1.552(5)
C7 H7 0.9800
C8 C9 1.506(5)
C8 H8 0.9700
C8 H9 0.9700
C9 C10 1.376(5)
C9 C12 1.407(6)
C10 H10 0.9300
C11 C18 1.379(7)
C11 C12 1.406(5)
C12 C13 1.400(5)
C13 C16 1.385(5)
C13 C14 1.490(5)
C14 C15 1.340(5)
C15 H11 0.9300
C16 C17 1.428(6)
C16 H12 0.9300
C17 C18 1.396(6)
C17 H13 0.9300
C18 H14 0.9300
C19 H15 0.9600
C19 H16 0.9600
C19 H17 0.9600
C20 H18 0.9600
C20 H19 0.9600
C20 H20 0.9600
C21 C22 1.527(5)
C21 C27 1.547(5)
C21 H21 0.9800
C23 C24 1.519(5)
C23 H22 0.9800
C24 C25 1.519(6)
C24 H23 0.9700
C24 H24 0.9700
C25 C26 1.514(5)
C25 H25 0.9700
C25 H26 0.9700
C26 H27 0.9700
C26 H28 0.9700
C27 C28 1.495(5)
C27 H29 0.9700
C27 H30 0.9700
C28 C33 1.391(5)
C28 C29 1.395(5)
C29 C30 1.387(6)
C29 H31 0.9300
C30 C31 1.366(7)
C30 H32 0.9300
C31 C32 1.370(6)
C31 H33 0.9300
C32 C33 1.378(6)
C32 H34 0.9300
C33 H35 0.9300

loop_
_geom_hbond_atom_site_label_D
_geom_hbond_atom_site_label_H
_geom_hbond_atom_site_label_A
_geom_hbond_site_symmetry_A
_geom_hbond_distance_DH
_geom_hbond_distance_HA
_geom_hbond_distance_DA
_geom_hbond_angle_DHA
N2 H2 N3 . 0.86 2.53 2.955(4) 112
N4 H3 O5 1_566 0.86 2.17 2.981(5) 157

loop_
_geom_torsion_atom_site_label_1
_geom_torsion_atom_site_label_2
_geom_torsion_atom_site_label_3
_geom_torsion_atom_site_label_4
_geom_torsion
C3 O1 C1 O2 115.5(3)
C3 O1 C1 N1 -6.4(3)
C3 O1 C1 C23 -123.6(3)
C2 N1 C1 O2 -111.3(3)
C21 N1 C1 O2 75.9(4)
C2 N1 C1 O1 9.6(4)
C21 N1 C1 O1 -163.2(3)
C2 N1 C1 C23 126.7(3)
C21 N1 C1 C23 -46.1(4)
C1 N1 C2 O3 176.7(4)
C21 N1 C2 O3 -10.6(6)
C1 N1 C2 C3 -8.9(4)
C21 N1 C2 C3 163.8(3)
C4 N2 C3 O1 56.9(4)
C4 N2 C3 C20 178.3(3)
C4 N2 C3 C2 -59.0(5)
C1 O1 C3 N2 -122.1(3)
C1 O1 C3 C20 117.6(3)
C1 O1 C3 C2 1.5(4)
O3 C2 C3 N2 -62.1(5)
N1 C2 C3 N2 123.5(3)
O3 C2 C3 O1 178.9(4)
N1 C2 C3 O1 4.5(4)
O3 C2 C3 C20 61.1(5)
N1 C2 C3 C20 -113.3(3)
C3 N2 C4 O4 19.6(6)
C3 N2 C4 C5 -157.6(3)
O4 C4 C5 C15 117.7(4)
N2 C4 C5 C15 -65.1(5)
O4 C4 C5 C6 -118.7(4)
N2 C4 C5 C6 58.5(4)
C19 N3 C6 C5 169.6(3)
C7 N3 C6 C5 -66.7(4)
C15 C5 C6 N3 47.1(4)
C4 C5 C6 N3 -80.4(4)
C19 N3 C7 C14 166.1(3)
C6 N3 C7 C14 44.2(4)
C19 N3 C7 C8 -69.1(4)
C6 N3 C7 C8 169.0(3)
N3 C7 C8 C9 -176.1(3)
C14 C7 C8 C9 -52.0(4)
C7 C8 C9 C10 -154.0(5)
C7 C8 C9 C12 28.8(5)
C11 N4 C10 C9 -0.5(6)
C12 C9 C10 N4 0.9(5)
C8 C9 C10 N4 -176.5(4)
C10 N4 C11 C18 178.1(5)
C10 N4 C11 C12 -0.1(5)
N4 C11 C12 C13 178.8(3)
C18 C11 C12 C13 0.2(6)
N4 C11 C12 C9 0.7(5)
C18 C11 C12 C9 -177.8(4)
C10 C9 C12 C13 -179.0(4)
C8 C9 C12 C13 -1.0(6)
C10 C9 C12 C11 -1.0(4)
C8 C9 C12 C11 177.0(3)
C11 C12 C13 C16 0.7(5)
C9 C12 C13 C16 178.4(4)
C11 C12 C13 C14 178.7(3)
C9 C12 C13 C14 -3.5(5)
C16 C13 C14 C15 -23.1(6)
C12 C13 C14 C15 159.1(3)
C16 C13 C14 C7 156.5(4)
C12 C13 C14 C7 -21.3(4)
N3 C7 C14 C15 -7.1(5)
C8 C7 C14 C15 -130.9(4)
N3 C7 C14 C13 173.2(3)
C8 C7 C14 C13 49.5(4)
C13 C14 C15 C5 170.2(3)
C7 C14 C15 C5 -9.4(5)
C4 C5 C15 C14 113.1(4)
C6 C5 C15 C14 -10.7(5)
C12 C13 C16 C17 -1.0(5)
C14 C13 C16 C17 -178.8(4)
C13 C16 C17 C18 0.5(6)
N4 C11 C18 C17 -178.9(4)
C12 C11 C18 C17 -0.8(7)
C16 C17 C18 C11 0.5(7)
C2 N1 C21 C22 -154.1(3)
C1 N1 C21 C22 17.9(4)
C2 N1 C21 C27 77.7(4)
C1 N1 C21 C27 -110.3(3)
C26 N5 C22 O5 4.5(5)
C23 N5 C22 O5 -174.5(3)
C26 N5 C22 C21 -175.2(3)
C23 N5 C22 C21 5.7(5)
N1 C21 C22 O5 -175.5(3)
C27 C21 C22 O5 -46.7(4)
N1 C21 C22 N5 4.2(4)
C27 C21 C22 N5 133.1(3)
C22 N5 C23 C1 -33.7(4)
C26 N5 C23 C1 147.2(3)
C22 N5 C23 C24 -159.5(3)
C26 N5 C23 C24 21.4(4)
O2 C1 C23 N5 -74.8(3)
O1 C1 C23 N5 162.9(2)
N1 C1 C23 N5 49.3(3)
O2 C1 C23 C24 41.9(4)
O1 C1 C23 C24 -80.4(4)
N1 C1 C23 C24 166.0(3)
N5 C23 C24 C25 -33.9(4)
C1 C23 C24 C25 -153.6(3)
C23 C24 C25 C26 35.2(4)
C22 N5 C26 C25 -178.9(3)
C23 N5 C26 C25 0.2(4)
C24 C25 C26 N5 -22.0(4)
N1 C21 C27 C28 65.2(4)
C22 C21 C27 C28 -63.3(4)
C21 C27 C28 C33 -96.9(4)
C21 C27 C28 C29 84.6(4)
C33 C28 C29 C30 -0.2(5)
C27 C28 C29 C30 178.3(4)
C28 C29 C30 C31 -0.1(6)
C29 C30 C31 C32 1.0(7)
C30 C31 C32 C33 -1.4(7)
C31 C32 C33 C28 1.1(6)
C29 C28 C33 C32 -0.2(5)
C27 C28 C33 C32 -178.7(4)

loop_
_cod_related_entry_id
_cod_related_entry_database
_cod_related_entry_code
1 ChemSpider 103118
